data_7158034
loop_
_publ_author_name
'Warghude, Prakash K.'
'Sabale, Abhijeet S.'
'Dixit, Ruchi'
'Vanka, Kumar'
'Bhat, Ramakrishna G.'

_publ_section_title
;
 An easy and practical approach to access multifunctional cylcopentadiene-
 and cyclopentene-spirooxindoles <i>via</i> [3 + 2] annulation.
;
_journal_issue 19
_journal_name_full 'Organic &amp; biomolecular chemistry'
_journal_page_first 4338
_journal_page_last 4345
_journal_paper_doi 10.1039/d1ob00514f
_journal_volume 19
_journal_year 2021
_chemical_formula_sum 'C28 H20 Cl N O5'
_chemical_formula_weight 485.90
_chemical_melting_point 547.0(10)
_space_group_crystal_system monoclinic
_space_group_IT_number 14
_space_group_name_Hall '-P 2yn'
_space_group_name_H-M_alt 'P 1 21/n 1'
_atom_sites_solution_hydrogens geom
_audit_creation_method SHELXL-2018/3
_audit_update_record
;
2021-03-03 deposited with the CCDC.	2021-04-20 downloaded from the CCDC.
;
_cell_angle_alpha 90
_cell_angle_beta 94.553(6)
_cell_angle_gamma 90
_cell_formula_units_Z 4
_cell_length_a 9.8464(15)
_cell_length_b 16.367(2)
_cell_length_c 14.348(2)
_cell_measurement_reflns_used 9802
_cell_measurement_temperature 100(2)
_cell_measurement_theta_max 28.33
_cell_measurement_theta_min 2.42
_cell_volume 2305.0(6)
_computing_cell_refinement 'Bruker SAINT'
_computing_data_collection 'Bruker APEX2'
_computing_data_reduction 'Bruker SAINT'
_computing_molecular_graphics 'Bruker SHELXTL'
_computing_publication_material 'Bruker SHELXTL'
_computing_structure_refinement 'SHELXL-2014 (Sheldrick 2014)'
_computing_structure_solution 'SHELXS-97 (Sheldrick 2008)'
_diffrn_ambient_temperature 100(2)
_diffrn_measured_fraction_theta_full 0.997
_diffrn_measured_fraction_theta_max 0.997
_diffrn_measurement_device_type 'Bruker APEX-II CCD'
_diffrn_measurement_method 'Omega and phi scans'
_diffrn_radiation_type MoK\a
_diffrn_radiation_wavelength 0.71073
_diffrn_reflns_av_R_equivalents 0.0697
_diffrn_reflns_av_unetI/netI 0.0368
_diffrn_reflns_Laue_measured_fraction_full 0.997
_diffrn_reflns_Laue_measured_fraction_max 0.997
_diffrn_reflns_limit_h_max 11
_diffrn_reflns_limit_h_min -11
_diffrn_reflns_limit_k_max 19
_diffrn_reflns_limit_k_min -19
_diffrn_reflns_limit_l_max 17
_diffrn_reflns_limit_l_min -17
_diffrn_reflns_number 37336
_diffrn_reflns_point_group_measured_fraction_full 0.997
_diffrn_reflns_point_group_measured_fraction_max 0.997
_diffrn_reflns_theta_full 25.025
_diffrn_reflns_theta_max 25.025
_diffrn_reflns_theta_min 3.108
_diffrn_source 'fine-focus sealed tube'
_exptl_absorpt_coefficient_mu 0.207
_exptl_absorpt_correction_T_max 0.7457
_exptl_absorpt_correction_T_min 0.6213
_exptl_absorpt_correction_type multi-scan
_exptl_absorpt_process_details SADABS
_exptl_crystal_colour colorless
_exptl_crystal_density_diffrn 1.400
_exptl_crystal_density_method 'not measured'
_exptl_crystal_description block
_exptl_crystal_F_000 1008
_exptl_crystal_recrystallization_method 'Re-crystallisation from solvent: Chloroform-Hexane'
_exptl_crystal_size_max 0.13
_exptl_crystal_size_mid 0.11
_exptl_crystal_size_min 0.09
_refine_diff_density_max 0.246
_refine_diff_density_min -0.299
_refine_diff_density_rms 0.052
_refine_ls_extinction_method none
_refine_ls_goodness_of_fit_ref 1.051
_refine_ls_hydrogen_treatment constr
_refine_ls_matrix_type full
_refine_ls_number_parameters 318
_refine_ls_number_reflns 4056
_refine_ls_number_restraints 0
_refine_ls_restrained_S_all 1.051
_refine_ls_R_factor_all 0.0583
_refine_ls_R_factor_gt 0.0416
_refine_ls_shift/su_max 0.000
_refine_ls_shift/su_mean 0.000
_refine_ls_structure_factor_coef Fsqd
_refine_ls_weighting_details 'w=1/[\s^2^(Fo^2^)+(0.0368P)^2^+1.7050P] where P=(Fo^2^+2Fc^2^)/3'
_refine_ls_weighting_scheme calc
_refine_ls_wR_factor_gt 0.0881
_refine_ls_wR_factor_ref 0.0954
_reflns_Friedel_coverage 0.000
_reflns_number_gt 3245
_reflns_number_total 4056
_reflns_threshold_expression 'I > 2\s(I)'
_cod_data_source_file d1ob00514f2.cif
_cod_data_source_block tri_a
_cod_depositor_comments
;
The following automatic conversions were performed:

data item '_chemical_melting_point' value '546-548' was changed to
'547.0(10)' -- the average value was taken and precision was
estimated.

Automatic conversion script
Id: cif_fix_values 7556 2019-12-06 15:28:31Z antanas 

 Adding full bibliography for 7158031--7158034.cif.
;
_cod_original_cell_volume 2305.1(6)
_cod_original_sg_symbol_H-M 'P 21/n'
_cod_database_code 7158034
_shelx_shelxl_version_number 2018/3
_shelx_space_group_comment
;
The symmetry employed for this shelxl refinement is uniquely defined
by the following loop, which should always be used as a source of
symmetry information in preference to the above space-group names.
They are only intended as comments.
;

loop_
_space_group_symop_operation_xyz
'x, y, z'
'-x+1/2, y+1/2, -z+1/2'
'-x, -y, -z'
'x-1/2, -y-1/2, z-1/2'

loop_
_atom_site_label
_atom_site_type_symbol
_atom_site_fract_x
_atom_site_fract_y
_atom_site_fract_z
_atom_site_U_iso_or_equiv
_atom_site_adp_type
_atom_site_occupancy
_atom_site_site_symmetry_order
_atom_site_calc_flag
_atom_site_refinement_flags_posn
_atom_site_refinement_flags_adp
_atom_site_refinement_flags_occupancy
_atom_site_disorder_assembly
_atom_site_disorder_group
Cl01 Cl 0.67325(6) 0.67899(3) 0.56738(4) 0.02962(16) Uani 1 1 d . . . . .
O002 O 0.64538(13) 0.66716(7) 0.30721(9) 0.0149(3) Uani 1 1 d . . . . .
O003 O 0.36131(13) 0.58312(8) 0.40879(9) 0.0171(3) Uani 1 1 d . . . . .
O004 O 0.78663(14) 0.53517(8) 0.19762(9) 0.0199(3) Uani 1 1 d . . . . .
O005 O 0.58421(14) 0.30907(8) 0.30544(10) 0.0195(3) Uani 1 1 d . . . . .
O006 O 0.49465(16) 0.36856(8) 0.17356(10) 0.0245(3) Uani 1 1 d . . . . .
N007 N 0.60340(17) 0.58157(10) 0.10313(11) 0.0177(4) Uani 1 1 d . . . . .
C008 C 0.7960(2) 0.58095(11) 0.44553(13) 0.0156(4) Uani 1 1 d . . . . .
C009 C 0.5571(2) 0.73207(11) 0.31191(13) 0.0151(4) Uani 1 1 d . . . . .
C00A C 0.44009(19) 0.62540(11) 0.36843(13) 0.0130(4) Uani 1 1 d . . . . .
C00B C 0.6657(2) 0.54905(11) 0.18265(13) 0.0152(4) Uani 1 1 d . . . . .
C00C C 0.4334(2) 0.71168(11) 0.34503(13) 0.0148(4) Uani 1 1 d . . . . .
C00D C 0.9114(2) 0.55481(12) 0.40375(14) 0.0191(4) Uani 1 1 d . . . . .
H00D H 0.902886 0.512974 0.357762 0.023 Uiso 1 1 calc R U . . .
C00E C 0.4241(2) 0.54972(11) 0.18974(13) 0.0151(4) Uani 1 1 d . . . . .
C00F C 0.1896(2) 0.56639(12) 0.13403(15) 0.0215(5) Uani 1 1 d . . . . .
H00F H 0.095556 0.561487 0.143642 0.026 Uiso 1 1 calc R U . . .
C00G C 0.2878(2) 0.54152(11) 0.20416(14) 0.0169(4) Uani 1 1 d . . . . .
H00G H 0.261050 0.519255 0.261036 0.020 Uiso 1 1 calc R U . . .
C00H C 0.58040(19) 0.45193(11) 0.30013(13) 0.0141(4) Uani 1 1 d . . . . .
C00I C 0.3327(2) 0.77051(12) 0.35260(14) 0.0203(5) Uani 1 1 d . . . . .
H00I H 0.246859 0.756555 0.374008 0.024 Uiso 1 1 calc R U . . .
C00J C 0.64552(19) 0.46043(11) 0.38405(13) 0.0146(4) Uani 1 1 d . . . . .
H00J H 0.682232 0.415569 0.419717 0.017 Uiso 1 1 calc R U . . .
C00K C 0.4607(2) 0.58139(11) 0.10452(14) 0.0171(4) Uani 1 1 d . . . . .
C00L C 0.5535(2) 0.53318(11) 0.25154(13) 0.0134(4) Uani 1 1 d . . . . .
C00M C 0.5476(2) 0.37391(11) 0.25210(14) 0.0158(4) Uani 1 1 d . . . . .
C00N C 0.57578(19) 0.59472(11) 0.33626(13) 0.0131(4) Uani 1 1 d . . . . .
C00O C 0.5887(2) 0.81133(12) 0.28715(14) 0.0205(5) Uani 1 1 d . . . . .
H00O H 0.674125 0.824985 0.264934 0.025 Uiso 1 1 calc R U . . .
C00P C 0.65613(19) 0.54707(11) 0.41768(13) 0.0140(4) Uani 1 1 d . . . . .
H00P H 0.602074 0.551239 0.473615 0.017 Uiso 1 1 calc R U . . .
C00Q C 0.2286(2) 0.59812(12) 0.05064(15) 0.0243(5) Uani 1 1 d . . . . .
H00Q H 0.160636 0.614883 0.003846 0.029 Uiso 1 1 calc R U . . .
C00R C 0.4884(2) 0.86951(12) 0.29665(15) 0.0254(5) Uani 1 1 d . . . . .
H00R H 0.506370 0.924723 0.281328 0.031 Uiso 1 1 calc R U . . .
C00S C 1.0381(2) 0.58860(13) 0.42791(15) 0.0256(5) Uani 1 1 d . . . . .
H00S H 1.115465 0.570027 0.398400 0.031 Uiso 1 1 calc R U . . .
C00T C 0.3617(2) 0.84967(13) 0.32801(15) 0.0265(5) Uani 1 1 d . . . . .
H00T H 0.294985 0.891109 0.332429 0.032 Uiso 1 1 calc R U . . .
C00U C 1.0524(2) 0.64925(13) 0.49484(16) 0.0272(5) Uani 1 1 d . . . . .
H00U H 1.139508 0.672424 0.511113 0.033 Uiso 1 1 calc R U . . .
C00V C 0.3650(2) 0.60589(12) 0.03417(14) 0.0230(5) Uani 1 1 d . . . . .
H00V H 0.391687 0.627207 -0.023190 0.028 Uiso 1 1 calc R U . . .
C00W C 0.9403(2) 0.67641(13) 0.53830(16) 0.0262(5) Uani 1 1 d . . . . .
H00W H 0.949703 0.717777 0.584809 0.031 Uiso 1 1 calc R U . . .
C00X C 0.8139(2) 0.64218(12) 0.51278(14) 0.0202(5) Uani 1 1 d . . . . .
C00Y C 0.5514(2) 0.22973(12) 0.26367(16) 0.0251(5) Uani 1 1 d . . . . .
H00A H 0.452297 0.222773 0.256501 0.038 Uiso 1 1 calc R U . . .
H00B H 0.591921 0.186508 0.304180 0.038 Uiso 1 1 calc R U . . .
H00C H 0.588007 0.226494 0.202222 0.038 Uiso 1 1 calc R U . . .
C00Z C 0.6769(2) 0.60748(13) 0.02425(14) 0.0241(5) Uani 1 1 d . . . . .
H00E H 0.774555 0.597831 0.038333 0.036 Uiso 1 1 calc R U . . .
H00H H 0.660915 0.665833 0.012666 0.036 Uiso 1 1 calc R U . . .
H00K H 0.644599 0.576225 -0.031431 0.036 Uiso 1 1 calc R U . . .

loop_
_atom_site_aniso_label
_atom_site_aniso_U_11
_atom_site_aniso_U_22
_atom_site_aniso_U_33
_atom_site_aniso_U_23
_atom_site_aniso_U_13
_atom_site_aniso_U_12
Cl01 0.0275(3) 0.0290(3) 0.0326(3) -0.0137(2) 0.0040(2) -0.0004(2)
O002 0.0147(7) 0.0108(7) 0.0199(7) 0.0018(5) 0.0047(6) 0.0000(5)
O003 0.0146(7) 0.0199(7) 0.0171(7) 0.0019(6) 0.0033(6) -0.0013(6)
O004 0.0189(8) 0.0218(8) 0.0197(8) 0.0010(6) 0.0057(6) 0.0023(6)
O005 0.0242(8) 0.0107(7) 0.0235(8) 0.0007(6) 0.0013(6) 0.0013(6)
O006 0.0368(9) 0.0193(8) 0.0166(8) -0.0027(6) -0.0019(7) 0.0007(7)
N007 0.0230(10) 0.0182(9) 0.0123(9) 0.0032(7) 0.0039(7) -0.0010(7)
C008 0.0136(10) 0.0159(10) 0.0164(10) 0.0068(8) -0.0037(8) 0.0000(8)
C009 0.0182(11) 0.0147(10) 0.0122(10) -0.0012(8) 0.0011(8) 0.0025(8)
C00A 0.0131(10) 0.0163(10) 0.0093(9) -0.0014(8) -0.0016(8) -0.0011(8)
C00B 0.0204(12) 0.0105(9) 0.0150(10) -0.0022(8) 0.0034(8) -0.0010(8)
C00C 0.0165(10) 0.0159(10) 0.0118(10) -0.0005(8) 0.0008(8) 0.0003(8)
C00D 0.0169(11) 0.0207(11) 0.0197(11) 0.0054(8) 0.0014(9) 0.0019(8)
C00E 0.0214(11) 0.0096(9) 0.0141(10) -0.0013(8) -0.0003(8) 0.0015(8)
C00F 0.0186(11) 0.0171(10) 0.0279(12) -0.0038(9) -0.0041(9) 0.0009(8)
C00G 0.0203(11) 0.0123(10) 0.0180(10) -0.0023(8) 0.0013(9) -0.0009(8)
C00H 0.0120(10) 0.0139(10) 0.0170(10) 0.0030(8) 0.0056(8) 0.0016(8)
C00I 0.0213(11) 0.0214(11) 0.0185(11) 0.0006(8) 0.0046(9) 0.0038(9)
C00J 0.0131(10) 0.0143(10) 0.0168(10) 0.0036(8) 0.0038(8) 0.0026(8)
C00K 0.0218(11) 0.0119(10) 0.0175(11) -0.0010(8) 0.0006(9) -0.0005(8)
C00L 0.0166(10) 0.0114(9) 0.0124(10) 0.0002(7) 0.0015(8) 0.0001(8)
C00M 0.0136(10) 0.0161(10) 0.0183(11) 0.0008(8) 0.0052(8) 0.0021(8)
C00N 0.0128(10) 0.0105(9) 0.0161(10) 0.0011(7) 0.0019(8) -0.0022(7)
C00O 0.0239(12) 0.0174(11) 0.0210(11) 0.0014(8) 0.0068(9) -0.0025(9)
C00P 0.0126(10) 0.0172(10) 0.0123(10) 0.0017(8) 0.0014(8) 0.0015(8)
C00Q 0.0268(13) 0.0197(11) 0.0242(12) 0.0003(9) -0.0116(10) 0.0020(9)
C00R 0.0387(14) 0.0124(10) 0.0260(12) 0.0046(9) 0.0076(10) 0.0022(9)
C00S 0.0162(11) 0.0321(13) 0.0285(12) 0.0143(10) 0.0021(9) 0.0032(9)
C00T 0.0335(14) 0.0186(11) 0.0285(12) 0.0028(9) 0.0093(10) 0.0106(9)
C00U 0.0161(12) 0.0248(12) 0.0391(14) 0.0151(10) -0.0078(10) -0.0046(9)
C00V 0.0325(13) 0.0183(11) 0.0176(11) 0.0040(8) -0.0022(9) 0.0012(9)
C00W 0.0260(13) 0.0195(11) 0.0311(13) 0.0033(9) -0.0092(10) -0.0047(9)
C00X 0.0219(12) 0.0186(10) 0.0198(11) 0.0031(8) 0.0001(9) 0.0003(9)
C00Y 0.0276(13) 0.0121(10) 0.0354(13) -0.0014(9) 0.0016(10) -0.0011(9)
C00Z 0.0324(13) 0.0237(11) 0.0171(11) 0.0048(9) 0.0077(9) -0.0021(10)

loop_
_atom_type_symbol
_atom_type_description
_atom_type_scat_dispersion_real
_atom_type_scat_dispersion_imag
_atom_type_scat_source
C C 0.0033 0.0016 'International Tables Vol C Tables 4.2.6.8 and 6.1.1.4'
H H 0.0000 0.0000 'International Tables Vol C Tables 4.2.6.8 and 6.1.1.4'
Cl Cl 0.1484 0.1585 'International Tables Vol C Tables 4.2.6.8 and 6.1.1.4'
N N 0.0061 0.0033 'International Tables Vol C Tables 4.2.6.8 and 6.1.1.4'
O O 0.0106 0.0060 'International Tables Vol C Tables 4.2.6.8 and 6.1.1.4'

loop_
_geom_angle_atom_site_label_1
_geom_angle_atom_site_label_2
_geom_angle_atom_site_label_3
_geom_angle
_geom_angle_site_symmetry_1
_geom_angle_site_symmetry_3
_geom_angle_publ_flag
C009 O002 C00N 107.63(14) . . ?
C00M O005 C00Y 115.48(15) . . ?
C00B N007 C00K 111.81(16) . . ?
C00B N007 C00Z 123.24(18) . . ?
C00K N007 C00Z 124.81(17) . . ?
C00X C008 C00D 117.15(18) . . ?
C00X C008 C00P 120.71(18) . . ?
C00D C008 C00P 122.10(18) . . ?
O002 C009 C00C 114.01(16) . . ?
O002 C009 C00O 123.66(18) . . ?
C00C C009 C00O 122.32(18) . . ?
O003 C00A C00C 130.01(18) . . ?
O003 C00A C00N 124.03(17) . . ?
C00C C00A C00N 105.89(15) . . ?
O004 C00B N007 126.30(18) . . ?
O004 C00B C00L 126.15(17) . . ?
N007 C00B C00L 107.55(16) . . ?
C009 C00C C00I 120.79(18) . . ?
C009 C00C C00A 106.80(17) . . ?
C00I C00C C00A 132.39(18) . . ?
C00S C00D C008 121.3(2) . . ?
C00S C00D H00D 119.4 . . ?
C008 C00D H00D 119.4 . . ?
C00G C00E C00K 119.16(18) . . ?
C00G C00E C00L 132.52(17) . . ?
C00K C00E C00L 108.29(17) . . ?
C00Q C00F C00G 120.4(2) . . ?
C00Q C00F H00F 119.8 . . ?
C00G C00F H00F 119.8 . . ?
C00E C00G C00F 119.25(19) . . ?
C00E C00G H00G 120.4 . . ?
C00F C00G H00G 120.4 . . ?
C00J C00H C00M 125.99(17) . . ?
C00J C00H C00L 112.35(17) . . ?
C00M C00H C00L 121.41(16) . . ?
C00T C00I C00C 117.82(19) . . ?
C00T C00I H00I 121.1 . . ?
C00C C00I H00I 121.1 . . ?
C00H C00J C00P 114.08(17) . . ?
C00H C00J H00J 123.0 . . ?
C00P C00J H00J 123.0 . . ?
C00V C00K C00E 122.42(19) . . ?
C00V C00K N007 127.72(18) . . ?
C00E C00K N007 109.85(17) . . ?
C00H C00L C00E 122.26(16) . . ?
C00H C00L C00B 109.29(15) . . ?
C00E C00L C00B 101.75(15) . . ?
C00H C00L C00N 101.35(15) . . ?
C00E C00L C00N 113.25(15) . . ?
C00B C00L C00N 108.57(14) . . ?
O006 C00M O005 123.53(17) . . ?
O006 C00M C00H 124.17(17) . . ?
O005 C00M C00H 112.30(17) . . ?
O002 C00N C00A 105.21(14) . . ?
O002 C00N C00P 113.59(15) . . ?
C00A C00N C00P 109.85(15) . . ?
O002 C00N C00L 109.92(14) . . ?
C00A C00N C00L 111.66(15) . . ?
C00P C00N C00L 106.71(14) . . ?
C00R C00O C009 116.23(19) . . ?
C00R C00O H00O 121.9 . . ?
C009 C00O H00O 121.9 . . ?
C00J C00P C008 118.15(16) . . ?
C00J C00P C00N 102.29(15) . . ?
C008 C00P C00N 114.27(15) . . ?
C00J C00P H00P 107.2 . . ?
C008 C00P H00P 107.2 . . ?
C00N C00P H00P 107.2 . . ?
C00F C00Q C00V 121.3(2) . . ?
C00F C00Q H00Q 119.3 . . ?
C00V C00Q H00Q 119.3 . . ?
C00O C00R C00T 122.20(19) . . ?
C00O C00R H00R 118.9 . . ?
C00T C00R H00R 118.9 . . ?
C00U C00S C00D 120.1(2) . . ?
C00U C00S H00S 120.0 . . ?
C00D C00S H00S 120.0 . . ?
C00I C00T C00R 120.61(19) . . ?
C00I C00T H00T 119.7 . . ?
C00R C00T H00T 119.7 . . ?
C00S C00U C00W 120.3(2) . . ?
C00S C00U H00U 119.9 . . ?
C00W C00U H00U 119.9 . . ?
C00K C00V C00Q 117.47(19) . . ?
C00K C00V H00V 121.3 . . ?
C00Q C00V H00V 121.3 . . ?
C00U C00W C00X 118.8(2) . . ?
C00U C00W H00W 120.6 . . ?
C00X C00W H00W 120.6 . . ?
C00W C00X C008 122.4(2) . . ?
C00W C00X Cl01 117.89(17) . . ?
C008 C00X Cl01 119.76(16) . . ?
O005 C00Y H00A 109.5 . . ?
O005 C00Y H00B 109.5 . . ?
H00A C00Y H00B 109.5 . . ?
O005 C00Y H00C 109.5 . . ?
H00A C00Y H00C 109.5 . . ?
H00B C00Y H00C 109.5 . . ?
N007 C00Z H00E 109.5 . . ?
N007 C00Z H00H 109.5 . . ?
H00E C00Z H00H 109.5 . . ?
N007 C00Z H00K 109.5 . . ?
H00E C00Z H00K 109.5 . . ?
H00H C00Z H00K 109.5 . . ?

loop_
_geom_bond_atom_site_label_1
_geom_bond_atom_site_label_2
_geom_bond_distance
_geom_bond_site_symmetry_2
_geom_bond_publ_flag
Cl01 C00X 1.751(2) . ?
O002 C009 1.377(2) . ?
O002 C00N 1.447(2) . ?
O003 C00A 1.220(2) . ?
O004 C00B 1.215(2) . ?
O005 C00M 1.341(2) . ?
O005 C00Y 1.456(2) . ?
O006 C00M 1.207(2) . ?
N007 C00B 1.360(3) . ?
N007 C00K 1.407(3) . ?
N007 C00Z 1.454(3) . ?
C008 C00X 1.393(3) . ?
C008 C00D 1.393(3) . ?
C008 C00P 1.509(3) . ?
C009 C00C 1.383(3) . ?
C009 C00O 1.387(3) . ?
C00A C00C 1.452(3) . ?
C00A C00N 1.532(3) . ?
C00B C00L 1.562(3) . ?
C00C C00I 1.392(3) . ?
C00D C00S 1.384(3) . ?
C00D H00D 0.9500 . ?
C00E C00G 1.380(3) . ?
C00E C00K 1.401(3) . ?
C00E C00L 1.517(3) . ?
C00F C00Q 1.386(3) . ?
C00F C00G 1.400(3) . ?
C00F H00F 0.9500 . ?
C00G H00G 0.9500 . ?
C00H C00J 1.326(3) . ?
C00H C00M 1.475(3) . ?
C00H C00L 1.515(3) . ?
C00I C00T 1.379(3) . ?
C00I H00I 0.9500 . ?
C00J C00P 1.499(3) . ?
C00J H00J 0.9500 . ?
C00K C00V 1.384(3) . ?
C00L C00N 1.581(3) . ?
C00N C00P 1.566(3) . ?
C00O C00R 1.386(3) . ?
C00O H00O 0.9500 . ?
C00P H00P 1.0000 . ?
C00Q C00V 1.388(3) . ?
C00Q H00Q 0.9500 . ?
C00R C00T 1.397(3) . ?
C00R H00R 0.9500 . ?
C00S C00U 1.381(3) . ?
C00S H00S 0.9500 . ?
C00T H00T 0.9500 . ?
C00U C00W 1.384(3) . ?
C00U H00U 0.9500 . ?
C00V H00V 0.9500 . ?
C00W C00X 1.387(3) . ?
C00W H00W 0.9500 . ?
C00Y H00A 0.9800 . ?
C00Y H00B 0.9800 . ?
C00Y H00C 0.9800 . ?
C00Z H00E 0.9800 . ?
C00Z H00H 0.9800 . ?
C00Z H00K 0.9800 . ?
